data_7011165
loop_
_publ_author_name
'Luzyanin, Konstantin V.'
'Haukka, Matti'
'Bokach, Nadezhda A.'
'Kuznetsov, Maxim L.'
'Kukushkin, Vadim Yu.'
'Pombeiro, Armando J. L.'

_publ_section_title
;
 Platinum(iv)-mediated hydrolysis of nitriles giving metal-bound
 iminols
;
_journal_issue 9
_journal_name_full 'Journal of the Chemical Society, Dalton Transactions'
_journal_page_first 1882
_journal_paper_doi 10.1039/b108327a
_journal_year 2002
_chemical_formula_sum 'C4.67 H11.33 Cl4 N2 O2 Pt'
_chemical_formula_weight 464.38
_chemical_name_common structure_3
_chemical_name_systematic
; 
? 
;
_space_group_IT_number 92
_symmetry_cell_setting tetragonal
_symmetry_space_group_name_Hall 'P 4abw 2nw'
_symmetry_space_group_name_H-M 'P 41 21 2'
_atom_sites_solution_hydrogens geom
_atom_sites_solution_primary direct
_atom_sites_solution_secondary difmap
_audit_creation_method SHELXL-97
_cell_angle_alpha 90.00
_cell_angle_beta 90.00
_cell_angle_gamma 90.00
_cell_formula_units_Z 4
_cell_length_a 11.23740(10)
_cell_length_b 11.23740(10)
_cell_length_c 9.65760(10)
_cell_measurement_temperature 120(2)
_cell_volume 1219.55(2)
_computing_cell_refinement 'Denzo/Scalepack (Otwinowski & Minor, 1997)'
_computing_data_collection 'Collect (Nonius, 1999)'
_computing_data_reduction 'Denzo/Scalepack (Otwinowski & Minor, 1997)'
_computing_molecular_graphics 'XP in SHELXTL v.5.1 (Bruker Axs, 1998)'
_computing_publication_material SHELXL-97
_computing_structure_refinement 'SHELXL-97 (Sheldrick, 1997)'
_computing_structure_solution 'SIR97 (Altomare et al., 1997)'
_diffrn_ambient_temperature 120(2)
_diffrn_detector_area_resol_mean 9
_diffrn_measured_fraction_theta_full 0.995
_diffrn_measured_fraction_theta_max 0.995
_diffrn_measurement_device '95mm CCD camera on \k-goniostat'
_diffrn_measurement_device_type KappaCCD
_diffrn_measurement_method CCD
_diffrn_radiation_monochromator 'horizonally mounted graphite crystal'
_diffrn_radiation_source 'fine-focus sealed tube'
_diffrn_radiation_type MoK\a
_diffrn_radiation_wavelength 0.71073
_diffrn_reflns_av_R_equivalents 0.0261
_diffrn_reflns_av_sigmaI/netI 0.0153
_diffrn_reflns_limit_h_max 13
_diffrn_reflns_limit_h_min -13
_diffrn_reflns_limit_k_max 12
_diffrn_reflns_limit_k_min -12
_diffrn_reflns_limit_l_max 11
_diffrn_reflns_limit_l_min -11
_diffrn_reflns_number 14367
_diffrn_reflns_theta_full 25.96
_diffrn_reflns_theta_max 25.96
_diffrn_reflns_theta_min 4.05
_exptl_absorpt_coefficient_mu 12.358
_exptl_absorpt_correction_T_max 0.2655
_exptl_absorpt_correction_T_min 0.2040
_exptl_absorpt_correction_type multi-scan
_exptl_absorpt_process_details 'Xprep in Shelxtl v. 5.1 (Bruker AXS, 1998)'
_exptl_crystal_colour yellow
_exptl_crystal_density_diffrn 2.529
_exptl_crystal_density_method 'not measured'
_exptl_crystal_description block
_exptl_crystal_F_000 861
_exptl_crystal_size_max 0.30
_exptl_crystal_size_mid 0.20
_exptl_crystal_size_min 0.20
_refine_diff_density_max 0.368
_refine_diff_density_min -0.308
_refine_diff_density_rms 0.061
_refine_ls_abs_structure_details 'Flack H D (1983), Acta Cryst. A39, 876-881'
_refine_ls_abs_structure_Flack -0.013(6)
_refine_ls_extinction_method none
_refine_ls_goodness_of_fit_ref 1.170
_refine_ls_hydrogen_treatment mixed
_refine_ls_matrix_type full
_refine_ls_number_parameters 74
_refine_ls_number_reflns 1195
_refine_ls_number_restraints 0
_refine_ls_restrained_S_all 1.170
_refine_ls_R_factor_all 0.0096
_refine_ls_R_factor_gt 0.0095
_refine_ls_shift/su_max 0.000
_refine_ls_shift/su_mean 0.000
_refine_ls_structure_factor_coef Fsqd
_refine_ls_weighting_details 'calc w=1/[\s^2^(Fo^2^)+(0.0000P)^2^+1.1223P] where P=(Fo^2^+2Fc^2^)/3'
_refine_ls_weighting_scheme calc
_refine_ls_wR_factor_gt 0.0248
_refine_ls_wR_factor_ref 0.0249
_reflns_number_gt 1192
_reflns_number_total 1195
_reflns_threshold_expression >2sigma(I)
_cod_data_source_file b108327a.txt
_cod_data_source_block structure_3
_cod_depositor_comments
;
The following automatic conversions were performed:
'_atom_site_symetry_multiplicity' tag replaced with
'_atom_site_symmetry_multiplicity'.

Automatic conversion script
Id: cif_correct_tags 1440 2010-10-19 06:21:57Z saulius 

The following automatic conversions were performed:
'_symmetry_cell_setting' value 'Tetragonal' changed to 'tetragonal'
according to '/home/saulius/struct/CIF-dictionaries/cif_core.dic'
dictionary named 'cif_core.dic' version 2.4.1 from 2010-06-29.

Automatic conversion script
Id: cif_fix_enum 1527 2010-12-29 10:47:43Z saulius 
;
_cod_original_sg_symbol_H-M P41212
_cod_database_code 7011165

loop_
_symmetry_equiv_pos_as_xyz
'x, y, z'
'-x, -y, z+1/2'
'-y+1/2, x+1/2, z+1/4'
'y+1/2, -x+1/2, z+3/4'
'-x+1/2, y+1/2, -z+1/4'
'x+1/2, -y+1/2, -z+3/4'
'y, x, -z'
'-y, -x, -z+1/2'

loop_
_atom_site_label
_atom_site_type_symbol
_atom_site_fract_x
_atom_site_fract_y
_atom_site_fract_z
_atom_site_U_iso_or_equiv
_atom_site_adp_type
_atom_site_occupancy
_atom_site_symmetry_multiplicity
_atom_site_calc_flag
_atom_site_refinement_flags
_atom_site_disorder_assembly
_atom_site_disorder_group
Pt1 Pt 0.306197(8) 0.306197(8) 0.5000 0.01418(5) Uani 1 2 d S . .
Cl1 Cl 0.44560(7) 0.17009(6) 0.57861(7) 0.02229(15) Uani 1 1 d . . .
Cl2 Cl 0.44219(6) 0.37423(6) 0.33839(8) 0.02142(15) Uani 1 1 d . . .
O1 O 0.3931(2) 0.0839(3) 0.2807(3) 0.0438(7) Uani 1 1 d . A .
N1 N 0.2357(2) 0.1907(2) 0.3596(3) 0.0215(5) Uani 1 1 d . A .
C1 C 0.2798(3) 0.1124(3) 0.2812(3) 0.0276(7) Uani 1 1 d . . .
C2 C 0.2088(3) 0.0431(4) 0.1795(4) 0.0463(11) Uani 0.67 1 d P A 1
H2A H 0.1247 0.0653 0.1873 0.070 Uiso 0.67 1 calc PR A 1
H2B H 0.2177 -0.0421 0.1985 0.070 Uiso 0.67 1 calc PR A 1
H2C H 0.2371 0.0604 0.0856 0.070 Uiso 0.67 1 calc PR A 1
C22 C 0.2088(3) 0.0431(4) 0.1795(4) 0.0463(11) Uani 0.33 1 d PR A 2
H21 H 0.2312 0.0647 0.0836 0.056 Uiso 0.33 1 calc PR A 2
H22 H 0.1227 0.0582 0.1922 0.056 Uiso 0.33 1 calc PR A 2
C23 C 0.2415(11) -0.1011(11) 0.2120(13) 0.045(3) Uiso 0.33 1 d P A 2
H31 H 0.3255 -0.1081 0.2379 0.067 Uiso 0.33 1 calc PR A 2
H32 H 0.2263 -0.1487 0.1289 0.067 Uiso 0.33 1 calc PR A 2
H33 H 0.1917 -0.1301 0.2882 0.067 Uiso 0.33 1 calc PR A 2
H1 H 0.170(4) 0.201(3) 0.358(4) 0.035(11) Uiso 1 1 d . . .
H2 H 0.442(4) 0.129(4) 0.347(5) 0.058(14) Uiso 1 1 d . . .

loop_
_atom_site_aniso_label
_atom_site_aniso_U_11
_atom_site_aniso_U_22
_atom_site_aniso_U_33
_atom_site_aniso_U_23
_atom_site_aniso_U_13
_atom_site_aniso_U_12
Pt1 0.01478(6) 0.01478(6) 0.01297(7) -0.00019(4) 0.00019(4) -0.00283(5)
Cl1 0.0279(4) 0.0183(4) 0.0206(3) -0.0004(3) -0.0041(3) 0.0043(3)
Cl2 0.0157(3) 0.0255(4) 0.0230(4) 0.0063(3) 0.0042(3) -0.0031(3)
O1 0.0247(13) 0.0611(17) 0.0454(17) -0.0272(14) -0.0046(11) 0.0065(12)
N1 0.0157(13) 0.0295(14) 0.0191(12) -0.0046(10) 0.0022(10) -0.0061(11)
C1 0.0231(17) 0.0389(19) 0.0209(16) -0.0107(13) 0.0055(12) -0.0065(13)
C2 0.0269(19) 0.070(3) 0.042(2) -0.038(2) 0.0032(16) -0.0080(18)
C22 0.0269(19) 0.070(3) 0.042(2) -0.038(2) 0.0032(16) -0.0080(18)

loop_
_atom_type_symbol
_atom_type_description
_atom_type_scat_dispersion_real
_atom_type_scat_dispersion_imag
_atom_type_scat_source
C C 0.0033 0.0016 'International Tables Vol C Tables 4.2.6.8 and 6.1.1.4'
H H 0.0000 0.0000 'International Tables Vol C Tables 4.2.6.8 and 6.1.1.4'
N N 0.0061 0.0033 'International Tables Vol C Tables 4.2.6.8 and 6.1.1.4'
O O 0.0106 0.0060 'International Tables Vol C Tables 4.2.6.8 and 6.1.1.4'
Cl Cl 0.1484 0.1585 'International Tables Vol C Tables 4.2.6.8 and 6.1.1.4'
Pt Pt -1.7033 8.3905 'International Tables Vol C Tables 4.2.6.8 and 6.1.1.4'

loop_
_geom_angle_atom_site_label_1
_geom_angle_atom_site_label_2
_geom_angle_atom_site_label_3
_geom_angle
_geom_angle_site_symmetry_1
_geom_angle_site_symmetry_3
_geom_angle_publ_flag
N1 Pt1 N1 87.00(14) . 7_556 ?
N1 Pt1 Cl2 176.37(8) . 7_556 ?
N1 Pt1 Cl2 91.05(7) 7_556 7_556 ?
N1 Pt1 Cl2 91.05(7) . . ?
N1 Pt1 Cl2 176.37(8) 7_556 . ?
Cl2 Pt1 Cl2 91.06(4) 7_556 . ?
N1 Pt1 Cl1 93.45(8) . . ?
N1 Pt1 Cl1 87.49(8) 7_556 . ?
Cl2 Pt1 Cl1 89.52(3) 7_556 . ?
Cl2 Pt1 Cl1 89.58(3) . . ?
N1 Pt1 Cl1 87.49(8) . 7_556 ?
N1 Pt1 Cl1 93.45(8) 7_556 7_556 ?
Cl2 Pt1 Cl1 89.58(3) 7_556 7_556 ?
Cl2 Pt1 Cl1 89.52(3) . 7_556 ?
Cl1 Pt1 Cl1 178.70(4) . 7_556 ?
C1 O1 H2 114(3) . . ?
C1 N1 Pt1 133.7(2) . . ?
C1 N1 H1 119(3) . . ?
Pt1 N1 H1 108(3) . . ?
N1 C1 O1 123.5(3) . . ?
N1 C1 C22 123.5(3) . . ?
O1 C1 C22 113.0(3) . . ?
N1 C1 C2 123.5(3) . . ?
O1 C1 C2 113.0(3) . . ?
C22 C1 C2 0.0(4) . . ?
C1 C2 H2A 109.5 . . ?
C1 C2 H2B 109.5 . . ?
C1 C2 H2C 109.5 . . ?
C1 C22 C23 105.2(5) . . ?
C1 C22 H21 110.7 . . ?
C23 C22 H21 110.7 . . ?
C1 C22 H22 110.7 . . ?
C23 C22 H22 110.7 . . ?
H21 C22 H22 108.8 . . ?
C22 C23 H31 109.5 . . ?
C22 C23 H32 109.5 . . ?
H31 C23 H32 109.5 . . ?
C22 C23 H33 109.5 . . ?
H31 C23 H33 109.5 . . ?
H32 C23 H33 109.5 . . ?

loop_
_geom_bond_atom_site_label_1
_geom_bond_atom_site_label_2
_geom_bond_distance
_geom_bond_site_symmetry_2
_geom_bond_publ_flag
Pt1 N1 2.037(2) . ?
Pt1 N1 2.037(2) 7_556 ?
Pt1 Cl2 2.3143(7) 7_556 ?
Pt1 Cl2 2.3143(7) . ?
Pt1 Cl1 2.3173(7) . ?
Pt1 Cl1 2.3173(7) 7_556 ?
O1 C1 1.313(4) . ?
O1 H2 0.98(5) . ?
N1 C1 1.262(4) . ?
N1 H1 0.75(4) . ?
C1 C22 1.485(4) . ?
C1 C2 1.485(4) . ?
C2 H2A 0.9800 . ?
C2 H2B 0.9800 . ?
C2 H2C 0.9800 . ?
C22 C23 1.691(13) . ?
C22 H21 0.9900 . ?
C22 H22 0.9900 . ?
C23 H31 0.9800 . ?
C23 H32 0.9800 . ?
C23 H33 0.9800 . ?

loop_
_geom_hbond_atom_site_label_D
_geom_hbond_atom_site_label_H
_geom_hbond_atom_site_label_A
_geom_hbond_distance_DH
_geom_hbond_distance_HA
_geom_hbond_distance_DA
_geom_hbond_angle_DHA
_geom_hbond_site_symmetry_A
O1 H2 Cl1 0.98(5) 2.29(5) 3.092(3) 139(4) .
O1 H2 Cl2 0.98(5) 2.76(4) 3.356(3) 120(3) .

loop_
_geom_torsion_atom_site_label_1
_geom_torsion_atom_site_label_2
_geom_torsion_atom_site_label_3
_geom_torsion_atom_site_label_4
_geom_torsion
_geom_torsion_site_symmetry_1
_geom_torsion_site_symmetry_2
_geom_torsion_site_symmetry_3
_geom_torsion_site_symmetry_4
_geom_torsion_publ_flag
N1 Pt1 N1 C1 -125.1(4) 7_556 . . . ?
Cl2 Pt1 N1 C1 177.4(10) 7_556 . . . ?
Cl2 Pt1 N1 C1 51.9(3) . . . . ?
Cl1 Pt1 N1 C1 -37.8(3) . . . . ?
Cl1 Pt1 N1 C1 141.3(3) 7_556 . . . ?
Pt1 N1 C1 O1 3.8(5) . . . . ?
Pt1 N1 C1 C22 -176.1(3) . . . . ?
Pt1 N1 C1 C2 -176.1(3) . . . . ?
N1 C1 C22 C23 -128.1(5) . . . . ?
O1 C1 C22 C23 52.0(6) . . . . ?
C2 C1 C22 C23 0(100) . . . . ?
